data_2004554
loop_
_publ_author_name
'Gon\,calves, N. S.'
'Santos, P. S.'
'Vencato, I.'

_publ_contact_author
;
    Dr Ivo Vencato
    Departamento Fisica
    UFSC
    88040-900 Florianopolis
    SC
    Brazil
;
_publ_section_title
;
 Lithium Croconate Dihydrate
;
_journal_issue 3
_journal_name_full 'Acta Crystallographica Section C'
_journal_page_first 622
_journal_page_last 624
_journal_paper_doi 10.1107/S0108270195011887
_journal_volume 52
_journal_year 1996
_chemical_formula_iupac '2Li + , C5 O5 2- , 2H2 O1'
_chemical_formula_moiety 'Li2 C5 O5,2H2 O1'
_chemical_formula_sum 'C5 H4 Li2 O7'
_chemical_formula_weight 189.97
_space_group_IT_number 15
_symmetry_cell_setting monoclinic
_symmetry_space_group_name_Hall '-C 2yc'
_symmetry_space_group_name_H-M 'C 1 2/c 1'
_atom_type_scat_source 'MolEN   (Fair, 1990)'
_cell_angle_alpha 90.00
_cell_angle_beta 106.200(3)
_cell_angle_gamma 90.00
_cell_formula_units_Z 4
_cell_length_a 15.1058(6)
_cell_length_b 7.5393(2)
_cell_length_c 6.6094(3)
_cell_measurement_reflns_used 25
_cell_measurement_temperature 293
_cell_measurement_theta_max 25.5
_cell_measurement_theta_min 19.3
_cell_volume 722.84(5)
_computing_cell_refinement CAD4-Express
_computing_data_collection 'CAD4-Express (Nonius, 1993)'
_computing_data_reduction 'MolEN: PROCESS (Fair, 1990)'
_computing_molecular_graphics 'ORTEPII (Johnson, 1976)'
_computing_publication_material 'PLATON (Spek, 1990)'
_computing_structure_refinement 'MolEN: LSFM'
_computing_structure_solution 'SIR92   (Burla et al., 1992)'
_diffrn_measurement_device 'Nonius CAD-4 diffractometer'
_diffrn_measurement_method \w/2\q
_diffrn_radiation_type Mo
_diffrn_radiation_wavelength 0.71073
_diffrn_reflns_av_R_equivalents 0.035
_diffrn_reflns_limit_h_max 19
_diffrn_reflns_limit_h_min 0
_diffrn_reflns_limit_k_max 0
_diffrn_reflns_limit_k_min -9
_diffrn_reflns_limit_l_max 8
_diffrn_reflns_limit_l_min -8
_diffrn_reflns_number 925
_diffrn_reflns_theta_max 27.50
_diffrn_reflns_theta_min 2.12
_diffrn_standards_decay_% -1.4
_diffrn_standards_interval_time 120
_diffrn_standards_number 3
_exptl_absorpt_coefficient_mu 0.152
_exptl_absorpt_correction_T_max 0.9997
_exptl_absorpt_correction_T_min 0.9577
_exptl_absorpt_correction_type 'empirical via \y scan (North, Phillips & Mathews, 1968)'
_exptl_crystal_colour yellow
_exptl_crystal_density_diffrn 1.745
_exptl_crystal_density_meas 1.75
_exptl_crystal_density_method flotation
_exptl_crystal_description prismatic
_exptl_crystal_F_000 384
_exptl_crystal_size_max 0.70
_exptl_crystal_size_mid 0.60
_exptl_crystal_size_min 0.50
_refine_diff_density_max 0.381
_refine_diff_density_min -0.456
_refine_ls_extinction_coef ' g = 9.27(1)x10^-5^ '
_refine_ls_extinction_method ' (1 + gI~c~) applied to F~c~ '
_refine_ls_goodness_of_fit_obs 0.884
_refine_ls_hydrogen_treatment 'H atoms refined'
_refine_ls_number_parameters 72
_refine_ls_number_reflns 776
_refine_ls_R_factor_all 0.0517
_refine_ls_R_factor_obs 0.0472
_refine_ls_shift/esd_max 0.13
_refine_ls_structure_factor_coef F
_refine_ls_weighting_details 'w = 1/[\s^2^(F)]'
_refine_ls_weighting_scheme calc
_refine_ls_wR_factor_obs 0.0513
_reflns_number_observed 776
_reflns_number_total 829
_reflns_observed_criterion 'F > 6.0\s(F)'
_cod_data_source_file ab1272.cif
_cod_data_source_block default
_cod_depositor_comments
;
 Adding the _atom_site_type_symbol data item.

 Antanas Vaitkus,
 2017-01-30

The following automatic conversions were performed:

'_refine_ls_weighting_scheme' value 'w = 1/[\s^2^(F)]' was changed to
'calc'. New tag '_refine_ls_weighting_details' was created. The value
of the new tag was set to 'w = 1/[\s^2^(F)]'.

Automatic conversion script
Id: cif_fix_values 3143 2015-03-26 13:38:13Z robertas 
;
_cod_original_cell_volume 722.79(5)
_cod_original_sg_symbol_H-M 'C 2/c'
_cod_original_formula_sum 'Li2 C5 H4 O7'
_cod_database_code 2004554

loop_
_symmetry_equiv_pos_as_xyz
x,y,z
-x,y,1/2-z
-x,-y,-z
x,-y,1/2+z
1/2+x,1/2+y,z
1/2-x,1/2+y,1/2-z
1/2-x,1/2-y,-z
1/2+x,1/2-y,1/2+z

loop_
_atom_site_aniso_label
_atom_site_aniso_U_11
_atom_site_aniso_U_22
_atom_site_aniso_U_33
_atom_site_aniso_U_12
_atom_site_aniso_U_13
_atom_site_aniso_U_23
Li 0.0250(10) 0.0250(10) 0.0360(10) -0.0010(10) 0.0070(10) -0.0030(10)
O1 0.0226(7) 0.0139(7) 0.0422(8) .0 0.0051(6) .0
O2 0.0197(5) 0.0279(6) 0.0505(6) 0.0084(6) 0.0068(5) 0.0025(5)
O3 0.0443(7) 0.0182(5) 0.0428(6) 0.0032(5) 0.0083(5) 0.0118(5)
C1 0.0195(8) 0.0150(9) 0.0235(9) .0 0.0055(7) .0
C2 0.0222(6) 0.0166(7) 0.0242(6) 0.0022(6) 0.0056(5) 0.0018(6)
C3 0.0315(7) 0.0164(7) 0.0216(6) 0.0013(6) 0.0064(5) 0.0038(6)
OW 0.0233(5) 0.0213(5) 0.0356(5) -0.0008(5) 0.0051(4) -0.0042(5)

loop_
_atom_site_label
_atom_site_type_symbol
_atom_site_fract_x
_atom_site_fract_y
_atom_site_fract_z
_atom_site_U_iso_or_equiv
Li Li .1126(2) .5483(4) .3087(5) .0291(7)
O1 O 0 .3992(2) .25 .0270(4)
O2 O .16230(8) .1717(2) .3235(2) .0333(3)
O3 O .10066(9) -0.1986(2) .2932(2) .0359(3)
C1 C 0 .2310(3) .25 .0194(5)
C2 C .08120(10) .1194(2) .2871(2) .0212(4)
C3 C .05070(10) -.0663(2) .2724(2) .0234(4)
OW O .18381(7) .4744(2) .1108(2) .0274(3)
H1 H .1920(10) .361(3) .187(2) .0507
H2 H .2280(10) .526(3) .145(2) .0507

loop_
_geom_angle_atom_site_label_1
_geom_angle_atom_site_label_2
_geom_angle_atom_site_label_3
_geom_angle_site_symmetry_1
_geom_angle_site_symmetry_3
_geom_angle
_geom_angle_publ_flag
C1 O1 Li ? ? 124.50(10) yes
O1 C1 C2 ? ? 125.44(9) yes
O2 C2 C1 ? ? 126.1(2) yes
O2 C2 C3 ? ? 126.10(10) yes
C1 C2 C3 ? ? 107.90(10) yes
O3 C3 C2 ? ? 126.3(2) yes
O3 Li O1 1_565 ? 119.4(2) yes
O3 Li OW 1_565 ? 107.6(2) yes
O3 Li OW 1_565 4_565 98.9(2) yes
O1 Li OW ? ? 107.70(10) yes
O1 Li OW ? 4_565 109.9(2) yes
OW Li OW ? 4_565 113.2(2) yes

loop_
_geom_bond_atom_site_label_1
_geom_bond_atom_site_label_2
_geom_bond_site_symmetry_2
_geom_bond_distance
_geom_bond_publ_flag
Li O1 ? 1.984(3) yes
Li OW ? 1.990(4) yes
Li O3 1_565 1.917(3) yes
Li OW 4_565 1.994(3) yes
O1 C1 ? 1.268(3) yes
O2 C2 ? 1.245(2) yes
O3 C3 ? 1.235(2) yes
C1 C2 ? 1.451(2) yes
C2 C3 ? 1.469(2) yes
OW H1 ? 0.98(2) no
OW H2 ? 0.75(2) no
